data_4030344
loop_
_publ_author_name
'Maringgele, W.'
'Stalke, D.'
'Heine, A.'
'Meller, A.'

_publ_section_title
;
 Reactions of diisopropylcarbodiimide with dehalogenation products of
 (disopropylamino) difluoroborane
;
_journal_name_full 'European Journal of Solid State and Inorganic Chemistry'
_journal_page_first 867
_journal_page_last 881
_journal_volume 28
_journal_year 1991
_chemical_formula_sum 'C14 H30 N4'
_chemical_formula_weight 254.42
_space_group_IT_number 2
_symmetry_cell_setting triclinic
_symmetry_Int_Tables_number 2
_symmetry_space_group_name_Hall '-P 1'
_symmetry_space_group_name_H-M 'P -1'
_cell_angle_alpha 84.68(2)
_cell_angle_beta 76.44(3)
_cell_angle_gamma 71.06(2)
_cell_formula_units_Z 4
_cell_length_a 9.886(4)
_cell_length_b 12.715(6)
_cell_length_c 14.851(7)
_cell_volume 1716.2(14)
_diffrn_ambient_temperature 153
_diffrn_radiation_probe x-ray
_diffrn_radiation_type MoK\a
_diffrn_radiation_wavelength 0.71069
_exptl_absorpt_coefficient_mu 0.06
_exptl_crystal_density_diffrn 0.985
_exptl_crystal_F_000 568
_refine_ls_number_parameters 342
_refine_ls_number_reflns 3488
_refine_ls_R_factor_gt 0.049
_refine_ls_wR_factor_gt 0.049
_cod_data_source_file EJSSIC-1991-28-867-881-2.cif
_cod_data_source_block 5
_cod_original_cell_volume 1716.2
_cod_database_code 4030344

loop_
_symmetry_equiv_pos_site_id
_symmetry_equiv_pos_as_xyz
1 x,y,z
2 -x,-y,-z

loop_
_atom_site_label
_atom_site_type_symbol
_atom_site_thermal_displace_type
_atom_site_fract_x
_atom_site_fract_y
_atom_site_fract_z
_atom_site_occupancy
_atom_site_U_iso_or_equiv
N3 N Uiso 0.3872(2) 0.3451(2) 0.50460(10) 1.000 0.0330(10)
N4 N Uiso 0.5263(2) 0.17300(10) 0.44510(10) 1.000 0.0310(10)
N5 N Uiso 0.5889(2) 0.3818(2) 0.31490(10) 1.000 0.0310(10)
N6 N Uiso 0.7152(2) 0.35510(10) 0.43210(10) 1.000 0.0340(10)
C1 C Uiso 0.6146(2) 0.3384(2) 0.3994(2) 1.000 0.0290(10)
CL1 C Uiso 0.7333(3) 0.0056(2) 0.4415(2) 1.000 0.0410(10)
C2 C Uiso 0.5097(2) 0.2768(2) 0.4494(2) 1.000 0.0290(10)
C7 C Uiso 0.2733(2) 0.3051(2) 0.5631(2) 1.000 0.0330(10)
C8 C Uiso 0.3182(3) 0.2499(2) 0.6507(2) 1.000 0.0460(10)
C9 C Uiso 0.1315(2) 0.4010(2) 0.5832(2) 1.000 0.0440(10)
C10 C Uiso 0.6579(2) 0.1028(2) 0.3843(2) 1.000 0.0330(10)
C12 C Uiso 0.6115(3) 0.0623(2) 0.3072(2) 1.000 0.0450(10)
C13 C Uiso 0.6705(2) 0.4494(2) 0.2571(2) 1.000 0.0350(10)
C14 C Uiso 0.5862(3) 0.5122(2) 0.1855(2) 1.000 0.0470(10)
C15 C Uiso 0.8259(3) 0.3810(2) 0.2125(2) 1.000 0.0480(10)
C16 C Uiso 0.7480(2) 0.2979(2) 0.5181(2) 1.000 0.0330(10)
C17 C Uiso 0.9081(3) 0.2283(2) 0.4985(2) 1.000 0.0470(10)
C18 C Uiso 0.7160(3) 0.3812(2) 0.5931(2) 1.000 0.0480(10)
N23 N Uiso 0.4330(2) 0.8463(2) 0.92570(10) 1.000 0.0360(10)
N24 N Uiso 0.6089(2) 0.7019(2) 0.83930(10) 1.000 0.0350(10)
N25 N Uiso 0.6929(2) 0.9269(2) 0.8075(2) 1.000 0.0380(10)
N26 N Uiso 0.7406(2) 0.8568(2) 0.94940(10) 1.000 0.0350(10)
C21 C Uiso 0.6764(2) 0.8597(2) 0.8838(2) 1.000 0.0290(10)
C22 C Uiso 0.5737(2) 0.7947(2) 0.8803(2) 1.000 0.0300(10)
C27 C Uiso 0.3143(2) 0.7986(2) 0.9369(2) 1.000 0.0400(10)
C28 C Uiso 0.3218(3) 0.7117(2) 1.0139(2) 1.000 0.0580(10)
C29 C Uiso 0.1696(3) 0.8913(2) 0.9543(2) 1.000 0.0530(10)
C30 C Uiso 0.7641(2) 0.6490(2) 0.7957(2) 1.000 0.0370(10)
C31 C Uiso 0.8101(3) 0.5308(2) 0.8331(2) 1.000 0.0590(10)
C32 C Uiso 0.7845(3) 0.6522(2) 0.6919(2) 1.000 0.0550(10)
C33 C Uiso 0.7845(3) 0.9987(2) 0.7934(2) 1.000 0.0390(10)
C34 C Uiso 0.7421(3) 1.0850(3) 0.7204(2) 1.000 0.0710(10)
C35 C Uiso 0.9450(3) 0.9335(3) 0.7687(2) 1.000 0.0630(10)
C36 C Uiso 0.7222(2) 0.7800(2) 1.0273(2) 1.000 0.0360(10)
C37 C Uiso 0.8707(3) 0.7087(3) 1.0414(2) 1.000 0.0660(10)
C38 C Uiso 0.6319(4) 0.8444(2) 1.1128(2) 1.000 0.0650(10)

loop_
_atom_type_symbol
_atom_type_description
_atom_type_scat_dispersion_real
_atom_type_scat_dispersion_imag
_atom_type_scat_source
C C 0.0033 0.0016 ' International Tables Vol C Tables 4.2.6.8 and 6.1.1.4'
N N 0.0061 0.0033 ' International Tables Vol C Tables 4.2.6.8 and 6.1.1.4'

loop_
_geom_angle_atom_site_label_1
_geom_angle_atom_site_label_2
_geom_angle_atom_site_label_3
_geom_angle
_geom_angle_publ_flag
C2 N3 C7 123.0(2) yes
C2 N4 C10 118.8(2) yes
C1 N5 C13 123.2(2) yes
C1 N6 C16 118.74(19) yes
C22 N23 C27 123.6(2) yes
C22 N24 C30 118.2(2) yes
C21 N25 C33 123.8(2) yes
C21 N26 C36 118.5(2) yes
N5 C1 C2 113.6(2) yes
N6 C1 C2 125.3(2) yes
N5 C1 N6 121.0(2) yes
N4 C2 C1 127.3(2) yes
N3 C2 N4 120.4(2) yes
N3 C2 C1 112.4(2) yes
N3 C7 C9 109.1(2) yes
C8 C7 C9 112.1(2) no
N3 C7 C8 111.4(2) yes
N4 C10 CL1 108.4(2) yes
N4 C10 C12 108.3(2) yes
CL1 C10 C12 110.9(2) no
N5 C13 C14 109.2(2) yes
N5 C13 C15 112.4(2) yes
C14 C13 C15 111.8(2) no
N6 C16 C18 110.51(19) yes
C17 C16 C18 110.7(2) no
N6 C16 C17 108.0(2) yes
N25 C21 N26 121.5(2) yes
N25 C21 C22 112.4(2) yes
N26 C21 C22 126.1(2) yes
N23 C22 N24 121.5(2) yes
N23 C22 C21 112.5(2) yes
N24 C22 C21 125.9(2) yes
N23 C27 C28 110.9(2) yes
N23 C27 C29 108.9(2) yes
C28 C27 C29 111.9(2) no
N24 C30 C31 108.0(2) yes
N24 C30 C32 110.2(2) yes
C31 C30 C32 111.6(2) no
N25 C33 C34 109.4(3) yes
N25 C33 C35 111.8(2) yes
C34 C33 C35 111.3(3) no
N26 C36 C37 109.2(2) yes
N26 C36 C38 109.8(2) yes
C37 C36 C38 111.5(2) no

loop_
_geom_bond_atom_site_label_1
_geom_bond_atom_site_label_2
_geom_bond_distance
_geom_bond_publ_flag
N3 C2 1.370(3) yes
N3 C7 1.453(3) yes
N4 C2 1.282(3) yes
N4 C10 1.466(3) yes
N5 C1 1.369(3) yes
N5 C13 1.454(3) yes
N6 C1 1.286(3) yes
N6 C16 1.461(3) yes
N23 C27 1.458(3) yes
N23 C22 1.367(3) yes
N24 C22 1.285(3) yes
N24 C30 1.473(3) yes
N25 C33 1.453(4) yes
N25 C21 1.366(4) yes
N26 C36 1.460(3) yes
N26 C21 1.273(3) yes
C1 C2 1.516(4) no
CL1 C10 1.520(4) no
C7 C9 1.518(3) no
C7 C8 1.510(4) no
C10 C12 1.515(4) no
C13 C14 1.513(4) no
C13 C15 1.522(4) no
C16 C17 1.515(4) no
C16 C18 1.516(4) no
C21 C22 1.515(3) no
C27 C28 1.512(4) no
C27 C29 1.514(4) no
C30 C31 1.515(4) no
C30 C32 1.506(4) no
C33 C34 1.500(4) no
C33 C35 1.506(5) no
C36 C37 1.505(4) no
C36 C38 1.506(4) no

loop_
_geom_torsion_atom_site_label_1
_geom_torsion_atom_site_label_2
_geom_torsion_atom_site_label_3
_geom_torsion_atom_site_label_4
_geom_torsion
_geom_torsion_publ_flag
C2 N3 C7 C9 -157.2(2) no
C7 N3 C2 N4 2.3(4) no
C7 N3 C2 C1 -177.0(2) no
C2 N3 C7 C8 78.5(3) no
C2 N4 C10 C12 -114.1(2) no
C10 N4 C2 C1 -1.6(4) no
C10 N4 C2 N3 179.2(2) no
C2 N4 C10 CL1 125.6(2) no
C13 N5 C1 C2 176.4(2) no
C1 N5 C13 C15 73.0(3) no
C1 N5 C13 C14 -162.5(2) no
C13 N5 C1 N6 -0.5(4) no
C1 N6 C16 C18 -117.4(2) no
C16 N6 C1 C2 9.5(3) no
C16 N6 C1 N5 -174.0(2) no
C1 N6 C16 C17 121.4(2) no
C27 N23 C22 C21 -176.7(2) no
C27 N23 C22 N24 4.1(4) no
C22 N23 C27 C29 -157.6(2) no
C22 N23 C27 C28 78.8(3) no
C30 N24 C22 N23 -177.2(2) no
C30 N24 C22 C21 3.7(4) no
C22 N24 C30 C31 126.5(2) no
C22 N24 C30 C32 -111.4(2) no
C21 N25 C33 C35 73.9(3) no
C33 N25 C21 C22 179.6(2) no
C21 N25 C33 C34 -162.3(3) no
C33 N25 C21 N26 0.9(4) no
C21 N26 C36 C37 126.6(3) no
C36 N26 C21 N25 -177.8(2) no
C36 N26 C21 C22 3.6(4) no
C21 N26 C36 C38 -110.9(3) no
N5 C1 C2 N3 -89.9(3) no
N5 C1 C2 N4 90.9(3) no
N6 C1 C2 N3 86.9(3) no
N6 C1 C2 N4 -92.3(4) no
N26 C21 C22 N23 84.1(3) no
N26 C21 C22 N24 -96.8(4) no
N25 C21 C22 N24 84.6(3) no
N25 C21 C22 N23 -94.6(3) no
